data_4502220
loop_
_publ_author_name
'G\'andara, Felipe'
'Guti\'errez-Puebla, Enrique'
'Iglesias, Marta'
'Snejko, Natalia'
'Monge, M. \'Angeles'

_publ_section_title
;
 Isolated Hexanuclear Hydroxo Lanthanide Secondary Building Units in a
 Rare-Earth Polymeric Framework Based onp-Sulfonatocalix[4]arene
;
_journal_issue 1
_journal_name_full 'Crystal Growth &amp; Design'
_journal_page_first 128
_journal_paper_doi 10.1021/cg900704x
_journal_volume 10
_journal_year 2010
_chemical_formula_moiety 'C28 H28 O29 Pr3 S4'
_chemical_formula_sum 'C28 H28 O29 Pr3 S4'
_chemical_formula_weight 1379.47
_chemical_name_systematic
; 
 ? 
;
_space_group_IT_number 87
_symmetry_cell_setting tetragonal
_symmetry_space_group_name_Hall '-I 4'
_symmetry_space_group_name_H-M 'I 4/m'
_atom_sites_solution_hydrogens geom
_atom_sites_solution_primary direct
_atom_sites_solution_secondary difmap
_audit_creation_method SHELXL-97
_cell_angle_alpha 90.00
_cell_angle_beta 90.00
_cell_angle_gamma 90.00
_cell_formula_units_Z 4
_cell_length_a 11.9761(3)
_cell_length_b 11.9761(3)
_cell_length_c 31.3992(13)
_cell_measurement_reflns_used 2933
_cell_measurement_temperature 296(2)
_cell_measurement_theta_max 60.16
_cell_measurement_theta_min 3.95
_cell_volume 4503.5(2)
_computing_cell_refinement 'Bruker APEX II'
_computing_data_collection 'Bruker APEX II'
_computing_data_reduction 'Bruker APEX II'
_computing_molecular_graphics 'Bruker SHELXTL'
_computing_publication_material 'Bruker SHELXTL'
_computing_structure_refinement 'SHELXL-97 (Sheldrick, 1997)'
_computing_structure_solution 'SHELXS-97 (Sheldrick, 1990)'
_diffrn_ambient_temperature 296(2)
_diffrn_measured_fraction_theta_full 0.934
_diffrn_measured_fraction_theta_max 0.935
_diffrn_measurement_device_type 'CCD area detector'
_diffrn_measurement_method 'phi and omega scans'
_diffrn_radiation_monochromator graphite
_diffrn_radiation_source 'fine-focus sealed tube'
_diffrn_radiation_type CuK\a
_diffrn_radiation_wavelength 1.54178
_diffrn_reflns_av_R_equivalents 0.0433
_diffrn_reflns_av_sigmaI/netI 0.0452
_diffrn_reflns_limit_h_max 9
_diffrn_reflns_limit_h_min -13
_diffrn_reflns_limit_k_max 13
_diffrn_reflns_limit_k_min -9
_diffrn_reflns_limit_l_max 35
_diffrn_reflns_limit_l_min -35
_diffrn_reflns_number 6560
_diffrn_reflns_theta_full 60.29
_diffrn_reflns_theta_max 60.29
_diffrn_reflns_theta_min 3.95
_exptl_absorpt_coefficient_mu 27.075
_exptl_absorpt_correction_T_max 0.4972
_exptl_absorpt_correction_T_min 0.4106
_exptl_absorpt_correction_type multi-scan
_exptl_absorpt_process_details SADABS
_exptl_crystal_colour colorless
_exptl_crystal_density_diffrn 2.035
_exptl_crystal_density_method 'not measured'
_exptl_crystal_description plate
_exptl_crystal_F_000 2676
_exptl_crystal_size_max 0.04
_exptl_crystal_size_mid 0.03
_exptl_crystal_size_min 0.03
_refine_diff_density_max 1.129
_refine_diff_density_min -0.871
_refine_diff_density_rms 0.168
_refine_ls_extinction_method none
_refine_ls_goodness_of_fit_ref 1.047
_refine_ls_hydrogen_treatment constr
_refine_ls_matrix_type full
_refine_ls_number_parameters 153
_refine_ls_number_reflns 1623
_refine_ls_number_restraints 0
_refine_ls_restrained_S_all 1.047
_refine_ls_R_factor_all 0.0461
_refine_ls_R_factor_gt 0.0399
_refine_ls_shift/su_max 0.001
_refine_ls_shift/su_mean 0.000
_refine_ls_structure_factor_coef Fsqd
_refine_ls_weighting_details 'calc w=1/[\s^2^(Fo^2^)+(0.0827P)^2^+7.3780P] where P=(Fo^2^+2Fc^2^)/3'
_refine_ls_weighting_scheme calc
_refine_ls_wR_factor_gt 0.1184
_refine_ls_wR_factor_ref 0.1203
_reflns_number_gt 1401
_reflns_number_total 1623
_reflns_threshold_expression >2sigma(I)
_cod_data_source_file cg900704x_si_001.cif
_cod_data_source_block PrRPF9
_cod_depositor_comments
;
The following automatic conversions were performed:

'_symmetry_cell_setting' value 'Tetragonal' changed to 'tetragonal'
according to /home/saulius/struct/CIF-dictionaries/cif_core.dic
dictionary named 'cif_core.dic' version 2.4.2 from 2011-04-26.

Automatic conversion script
Id: cif_fix_values 1715 2011-07-08 13:25:40Z adriana 
;
_cod_original_sg_symbol_H-M I4/m
_cod_database_code 4502220

loop_
_symmetry_equiv_pos_as_xyz
'x, y, z'
'-x, -y, z'
'-y, x, z'
'y, -x, z'
'x+1/2, y+1/2, z+1/2'
'-x+1/2, -y+1/2, z+1/2'
'-y+1/2, x+1/2, z+1/2'
'y+1/2, -x+1/2, z+1/2'
'-x, -y, -z'
'x, y, -z'
'y, -x, -z'
'-y, x, -z'
'-x+1/2, -y+1/2, -z+1/2'
'x+1/2, y+1/2, -z+1/2'
'y+1/2, -x+1/2, -z+1/2'
'-y+1/2, x+1/2, -z+1/2'

loop_
_atom_site_label
_atom_site_type_symbol
_atom_site_fract_x
_atom_site_fract_y
_atom_site_fract_z
_atom_site_U_iso_or_equiv
_atom_site_adp_type
_atom_site_occupancy
_atom_site_symmetry_multiplicity
_atom_site_calc_flag
_atom_site_refinement_flags
O9 O 0.5567(7) 0.1827(9) 0.4342(3) 0.094(3) Uani 1 1 d .
Pr1 Pr 0.90084(6) 0.20719(5) 0.5000 0.0201(3) Uani 1 2 d S
Pr2 Pr 1.0000 0.0000 0.41545(3) 0.0158(3) Uani 1 4 d S
S4 S 0.91091(17) 0.28244(16) 0.38478(5) 0.0192(5) Uani 1 1 d .
O5 O 1.0612(4) 0.1700(4) 0.45424(15) 0.0188(13) Uani 1 1 d .
O2 O 0.9293(4) 0.1651(4) 0.37509(17) 0.0244(13) Uani 1 1 d .
O1 O 0.8504(5) 0.2954(5) 0.42569(15) 0.0318(15) Uani 1 1 d .
O4 O 0.6396(5) 0.4304(4) 0.23977(16) 0.0241(14) Uani 1 1 d .
C1 C 0.6946(6) 0.3986(6) 0.2762(2) 0.0146(18) Uani 1 1 d .
C2 C 0.7709(6) 0.4739(6) 0.2935(2) 0.0143(17) Uani 1 1 d .
O3 O 1.0109(5) 0.3483(5) 0.38310(18) 0.0356(16) Uani 1 1 d .
C3 C 0.7409(6) 0.2606(6) 0.3273(2) 0.0169(18) Uani 1 1 d .
C4 C 0.8354(6) 0.4379(6) 0.3278(2) 0.0155(18) Uani 1 1 d .
C5 C 0.7883(6) 0.5883(6) 0.2753(2) 0.0151(18) Uani 1 1 d .
C6 C 0.8218(7) 0.3301(6) 0.3438(2) 0.0167(18) Uani 1 1 d .
O7 O 0.6946(8) 0.2597(10) 0.5000 0.061(3) Uani 1 2 d S
O81 O 0.994(3) 0.404(3) 0.5000 0.095(11) Uiso 0.40 2 d SP
C7 C 0.6759(6) 0.2933(6) 0.2933(2) 0.0113(17) Uani 1 1 d .
O11 O 1.0000 0.0000 0.5000 0.053(6) Uani 1 8 d S
O82 O 0.9137(16) 0.4162(15) 0.5000 0.054(5) Uiso 0.60 2 d SP
O6 O 1.0000 0.0000 0.3282(19) 0.13(2) Uiso 0.40 4 d SP
H91 H 0.5062 0.1200 0.4242 0.054 Uiso 1 1 d .
H92 H 0.6019 0.1375 0.4091 0.050 Uiso 1 1 d .
H51 H 0.8766 0.6063 0.2743 0.027 Uiso 1 1 d .
H3 H 0.7477 0.1849 0.3398 0.045 Uiso 1 1 d .
H4 H 0.8874 0.4863 0.3393 0.023 Uiso 1 1 d .
H52 H 0.7812 0.5738 0.2463 0.011 Uiso 1 1 d .
H41 H 0.5836 0.3833 0.2387 0.052 Uiso 1 1 d .

loop_
_atom_site_aniso_label
_atom_site_aniso_U_11
_atom_site_aniso_U_22
_atom_site_aniso_U_33
_atom_site_aniso_U_23
_atom_site_aniso_U_13
_atom_site_aniso_U_12
O9 0.063(6) 0.153(10) 0.067(5) -0.060(6) -0.020(5) 0.014(6)
Pr1 0.0254(4) 0.0248(4) 0.0101(4) 0.000 0.000 -0.0013(3)
Pr2 0.0114(4) 0.0114(4) 0.0245(5) 0.000 0.000 0.000
S4 0.0252(12) 0.0183(12) 0.0140(9) 0.0048(8) -0.0048(8) 0.0008(9)
O5 0.015(3) 0.023(3) 0.018(3) -0.006(2) -0.003(2) 0.007(2)
O2 0.030(4) 0.018(3) 0.025(3) 0.003(3) -0.006(3) 0.007(3)
O1 0.047(4) 0.040(4) 0.008(3) 0.004(3) 0.003(3) 0.014(3)
O4 0.026(3) 0.025(3) 0.021(3) 0.008(2) -0.012(2) -0.001(3)
C1 0.009(4) 0.023(5) 0.011(3) -0.001(3) 0.004(3) 0.005(3)
C2 0.012(4) 0.015(4) 0.016(4) -0.001(3) 0.001(3) 0.005(4)
O3 0.033(4) 0.033(4) 0.040(3) 0.016(3) -0.018(3) -0.012(3)
C3 0.016(5) 0.014(4) 0.020(4) 0.007(3) 0.009(3) 0.003(4)
C4 0.018(5) 0.014(5) 0.015(4) 0.001(3) -0.002(3) -0.002(4)
C5 0.015(4) 0.018(5) 0.013(3) 0.009(3) 0.002(3) -0.002(3)
C6 0.023(5) 0.017(5) 0.009(4) 0.004(3) -0.005(3) 0.007(4)
O7 0.040(6) 0.097(10) 0.047(6) 0.000 0.000 0.023(6)
C7 0.005(4) 0.011(4) 0.018(4) 0.004(3) 0.003(3) 0.002(3)
O11 0.055(9) 0.055(9) 0.050(12) 0.000 0.000 0.000

loop_
_atom_type_symbol
_atom_type_description
_atom_type_scat_dispersion_real
_atom_type_scat_dispersion_imag
_atom_type_scat_source
C C 0.0181 0.0091 'International Tables Vol C Tables 4.2.6.8 and 6.1.1.4'
H H 0.0000 0.0000 'International Tables Vol C Tables 4.2.6.8 and 6.1.1.4'
O O 0.0492 0.0322 'International Tables Vol C Tables 4.2.6.8 and 6.1.1.4'
S S 0.3331 0.5567 'International Tables Vol C Tables 4.2.6.8 and 6.1.1.4'
Pr Pr -2.4164 10.2820 'International Tables Vol C Tables 4.2.6.8 and 6.1.1.4'

loop_
_geom_angle_atom_site_label_1
_geom_angle_atom_site_label_2
_geom_angle_atom_site_label_3
_geom_angle
_geom_angle_site_symmetry_1
_geom_angle_site_symmetry_3
H91 O9 H92 73.0 . .
O5 Pr1 O5 73.0(2) 12_646 3_645
O5 Pr1 O5 78.1(2) 12_646 10_556
O5 Pr1 O5 119.6(2) 3_645 10_556
O5 Pr1 O5 119.6(2) 12_646 .
O5 Pr1 O5 78.1(2) 3_645 .
O5 Pr1 O5 72.2(2) 10_556 .
O5 Pr1 O82 138.0(2) 12_646 .
O5 Pr1 O82 138.0(2) 3_645 .
O5 Pr1 O82 97.7(4) 10_556 .
O5 Pr1 O82 97.7(4) . .
O5 Pr1 O7 80.7(3) 12_646 .
O5 Pr1 O7 80.7(3) 3_645 .
O5 Pr1 O7 143.90(11) 10_556 .
O5 Pr1 O7 143.90(11) . .
O82 Pr1 O7 79.2(5) . .
O5 Pr1 O81 143.52(12) 12_646 .
O5 Pr1 O81 143.52(12) 3_645 .
O5 Pr1 O81 80.2(7) 10_556 .
O5 Pr1 O81 80.2(7) . .
O82 Pr1 O81 21.7(8) . .
O7 Pr1 O81 100.9(9) . .
O5 Pr1 O1 71.51(18) 12_646 10_556
O5 Pr1 O1 137.48(18) 3_645 10_556
O5 Pr1 O1 74.45(17) 10_556 10_556
O5 Pr1 O1 140.93(18) . 10_556
O82 Pr1 O1 67.25(18) . 10_556
O7 Pr1 O1 71.24(16) . 10_556
O81 Pr1 O1 74.6(4) . 10_556
O5 Pr1 O1 137.47(18) 12_646 .
O5 Pr1 O1 71.51(18) 3_645 .
O5 Pr1 O1 140.93(18) 10_556 .
O5 Pr1 O1 74.45(17) . .
O82 Pr1 O1 67.25(18) . .
O7 Pr1 O1 71.24(16) . .
O81 Pr1 O1 74.6(4) . .
O1 Pr1 O1 124.9(2) 10_556 .
O5 Pr1 O11 59.92(13) 12_646 .
O5 Pr1 O11 59.92(13) 3_645 .
O5 Pr1 O11 59.69(12) 10_556 .
O5 Pr1 O11 59.69(12) . .
O82 Pr1 O11 150.9(4) . .
O7 Pr1 O11 129.9(3) . .
O81 Pr1 O11 129.2(9) . .
O1 Pr1 O11 117.47(12) 10_556 .
O1 Pr1 O11 117.47(12) . .
O5 Pr1 Pr2 39.34(12) 12_646 9_756
O5 Pr1 Pr2 92.99(12) 3_645 9_756
O5 Pr1 Pr2 39.45(12) 10_556 9_756
O5 Pr1 Pr2 92.63(12) . 9_756
O82 Pr1 Pr2 129.0(2) . 9_756
O7 Pr1 Pr2 117.47(17) . 9_756
O81 Pr1 Pr2 117.0(5) . 9_756
O1 Pr1 Pr2 73.52(12) 10_556 9_756
O1 Pr1 Pr2 161.37(13) . 9_756
O11 Pr1 Pr2 43.981(11) . 9_756
O5 Pr1 Pr2 92.99(12) 12_646 .
O5 Pr1 Pr2 39.34(12) 3_645 .
O5 Pr1 Pr2 92.63(12) 10_556 .
O5 Pr1 Pr2 39.45(12) . .
O82 Pr1 Pr2 129.0(2) . .
O7 Pr1 Pr2 117.47(17) . .
O81 Pr1 Pr2 117.0(5) . .
O1 Pr1 Pr2 161.37(13) 10_556 .
O1 Pr1 Pr2 73.52(12) . .
O11 Pr1 Pr2 43.981(11) . .
Pr2 Pr1 Pr2 87.96(2) 9_756 .
O5 Pr2 O5 76.07(10) . 4_665
O5 Pr2 O5 121.2(2) . 2_755
O5 Pr2 O5 76.07(10) 4_665 2_755
O5 Pr2 O5 76.07(10) . 3_645
O5 Pr2 O5 121.2(2) 4_665 3_645
O5 Pr2 O5 76.07(10) 2_755 3_645
O5 Pr2 O2 139.56(16) . 3_645
O5 Pr2 O2 142.95(17) 4_665 3_645
O5 Pr2 O2 74.76(17) 2_755 3_645
O5 Pr2 O2 72.54(16) 3_645 3_645
O5 Pr2 O2 72.54(16) . .
O5 Pr2 O2 139.56(16) 4_665 .
O5 Pr2 O2 142.95(17) 2_755 .
O5 Pr2 O2 74.76(17) 3_645 .
O2 Pr2 O2 75.07(11) 3_645 .
O5 Pr2 O2 142.95(17) . 2_755
O5 Pr2 O2 74.76(17) 4_665 2_755
O5 Pr2 O2 72.54(16) 2_755 2_755
O5 Pr2 O2 139.56(16) 3_645 2_755
O2 Pr2 O2 75.07(11) 3_645 2_755
O2 Pr2 O2 119.0(2) . 2_755
O5 Pr2 O2 74.76(17) . 4_665
O5 Pr2 O2 72.54(16) 4_665 4_665
O5 Pr2 O2 139.56(16) 2_755 4_665
O5 Pr2 O2 142.95(17) 3_645 4_665
O2 Pr2 O2 119.0(2) 3_645 4_665
O2 Pr2 O2 75.07(11) . 4_665
O2 Pr2 O2 75.07(11) 2_755 4_665
O5 Pr2 O11 60.62(12) . .
O5 Pr2 O11 60.62(12) 4_665 .
O5 Pr2 O11 60.62(12) 2_755 .
O5 Pr2 O11 60.62(12) 3_645 .
O2 Pr2 O11 120.51(12) 3_645 .
O2 Pr2 O11 120.51(12) . .
O2 Pr2 O11 120.51(12) 2_755 .
O2 Pr2 O11 120.51(12) 4_665 .
O5 Pr2 O6 119.38(12) . .
O5 Pr2 O6 119.38(12) 4_665 .
O5 Pr2 O6 119.38(12) 2_755 .
O5 Pr2 O6 119.38(12) 3_645 .
O2 Pr2 O6 59.49(12) 3_645 .
O2 Pr2 O6 59.49(12) . .
O2 Pr2 O6 59.49(12) 2_755 .
O2 Pr2 O6 59.49(12) 4_665 .
O11 Pr2 O6 180.000(5) . .
O5 Pr2 Pr1 38.10(11) . 11_666
O5 Pr2 Pr1 38.63(12) 4_665 11_666
O5 Pr2 Pr1 96.06(12) 2_755 11_666
O5 Pr2 Pr1 95.73(11) 3_645 11_666
O2 Pr2 Pr1 166.39(13) 3_645 11_666
O2 Pr2 Pr1 109.07(12) . 11_666
O2 Pr2 Pr1 112.22(13) 2_755 11_666
O2 Pr2 Pr1 74.52(12) 4_665 11_666
O11 Pr2 Pr1 46.019(11) . 11_666
O6 Pr2 Pr1 133.981(11) . 11_666
O5 Pr2 Pr1 38.63(12) . .
O5 Pr2 Pr1 96.06(12) 4_665 .
O5 Pr2 Pr1 95.73(11) 2_755 .
O5 Pr2 Pr1 38.10(11) 3_645 .
O2 Pr2 Pr1 109.07(12) 3_645 .
O2 Pr2 Pr1 74.52(12) . .
O2 Pr2 Pr1 166.39(13) 2_755 .
O2 Pr2 Pr1 112.22(13) 4_665 .
O11 Pr2 Pr1 46.019(11) . .
O6 Pr2 Pr1 133.981(11) . .
Pr1 Pr2 Pr1 61.169(13) 11_666 .
O3 S4 O2 113.4(4) . .
O3 S4 O1 112.5(4) . .
O2 S4 O1 110.9(3) . .
O3 S4 C6 107.4(3) . .
O2 S4 C6 104.5(3) . .
O1 S4 C6 107.6(4) . .
Pr1 O5 Pr1 106.47(18) 11_666 .
Pr1 O5 Pr2 102.57(18) 11_666 .
Pr1 O5 Pr2 101.91(19) . .
S4 O2 Pr2 135.2(3) . .
S4 O1 Pr1 127.9(3) . .
C1 O4 H41 102.8 . .
O4 C1 C7 119.8(7) . .
O4 C1 C2 117.4(7) . .
C7 C1 C2 122.7(7) . .
C4 C2 C1 117.7(7) . .
C4 C2 C5 120.1(7) . .
C1 C2 C5 122.1(6) . .
C7 C3 C6 121.1(7) . .
C7 C3 H3 127.9 . .
C6 C3 H3 110.1 . .
C2 C4 C6 120.0(7) . .
C2 C4 H4 118.8 . .
C6 C4 H4 121.2 . .
C2 C5 C7 113.1(6) . 3_655
C2 C5 H51 109.1 . .
C7 C5 H51 119.7 3_655 .
C2 C5 H52 101.0 . .
C7 C5 H52 115.4 3_655 .
H51 C5 H52 95.8 . .
C3 C6 C4 120.4(7) . .
C3 C6 S4 120.2(6) . .
C4 C6 S4 119.4(6) . .
O82 O81 Pr1 73(2) . .
C3 C7 C1 117.9(7) . .
C3 C7 C5 119.3(7) . 4_565
C1 C7 C5 122.8(6) . 4_565
Pr2 O11 Pr2 180.0 9_756 .
Pr2 O11 Pr1 90.0 9_756 11_666
Pr2 O11 Pr1 90.0 . 11_666
Pr2 O11 Pr1 90.0 9_756 3_645
Pr2 O11 Pr1 90.0 . 3_645
Pr1 O11 Pr1 180.0 11_666 3_645
Pr2 O11 Pr1 90.0 9_756 .
Pr2 O11 Pr1 90.0 . .
Pr1 O11 Pr1 90.0 11_666 .
Pr1 O11 Pr1 90.0 3_645 .
Pr2 O11 Pr1 90.0 9_756 9_756
Pr2 O11 Pr1 90.0 . 9_756
Pr1 O11 Pr1 90.0 11_666 9_756
Pr1 O11 Pr1 90.0 3_645 9_756
Pr1 O11 Pr1 180.0 . 9_756
O81 O82 Pr1 85(3) . .

loop_
_geom_bond_atom_site_label_1
_geom_bond_atom_site_label_2
_geom_bond_distance
_geom_bond_site_symmetry_2
O9 H91 1.0133 .
O9 H92 1.0983 .
Pr1 O5 2.417(5) 12_646
Pr1 O5 2.417(5) 3_645
Pr1 O5 2.439(5) 10_556
Pr1 O5 2.439(5) .
Pr1 O82 2.507(18) .
Pr1 O7 2.549(10) .
Pr1 O81 2.61(4) .
Pr1 O1 2.632(5) 10_556
Pr1 O1 2.632(5) .
Pr1 O11 2.7509(7) .
Pr1 Pr2 3.8230(7) 9_756
Pr1 Pr2 3.8230(7) .
Pr2 O5 2.483(5) .
Pr2 O5 2.483(5) 4_665
Pr2 O5 2.483(5) 2_755
Pr2 O5 2.483(5) 3_645
Pr2 O2 2.497(5) 3_645
Pr2 O2 2.497(5) .
Pr2 O2 2.497(5) 2_755
Pr2 O2 2.497(5) 4_665
Pr2 O11 2.6548(8) .
Pr2 O6 2.74(6) .
Pr2 Pr1 3.8230(7) 11_666
S4 O3 1.435(6) .
S4 O2 1.455(6) .
S4 O1 1.483(5) .
S4 C6 1.767(7) .
O5 Pr1 2.417(5) 11_666
O4 C1 1.373(9) .
O4 H41 0.8773 .
C1 C7 1.389(10) .
C1 C2 1.395(11) .
C2 C4 1.393(10) .
C2 C5 1.500(10) .
C3 C7 1.377(10) .
C3 C6 1.379(11) .
C3 H3 0.9929 .
C4 C6 1.395(10) .
C4 H4 0.9239 .
C5 C7 1.542(11) 3_655
C5 H51 1.0792 .
C5 H52 0.9281 .
O81 O82 0.97(4) .
C7 C5 1.542(11) 4_565
O11 Pr2 2.6548(8) 9_756
O11 Pr1 2.7509(7) 11_666
O11 Pr1 2.7509(7) 3_645
O11 Pr1 2.7509(7) 9_756
